data_7029191
loop_
_publ_author_name
'Rittinghaus, Stefan'
'F\"arber, Christian'
'Bruhn, Clemens'
'Siemeling, Ulrich'

_publ_section_title
;
 Unsymmetrical N-heterocyclic carbenes with a 1,1'-ferrocenediyl backbone.
;
_journal_issue 9
_journal_name_full 'Dalton transactions (Cambridge, England : 2003)'
_journal_page_first 3508
_journal_page_last 3520
_journal_paper_doi 10.1039/c3dt52669k
_journal_volume 43
_journal_year 2014
_chemical_formula_sum 'C34 H46 Cl Fe N2 Rh'
_chemical_formula_weight 676.94
_chemical_name_systematic
; 
 ? 
;
_space_group_IT_number 2
_symmetry_cell_setting triclinic
_symmetry_Int_Tables_number 2
_symmetry_space_group_name_Hall '-P 1'
_symmetry_space_group_name_H-M 'P -1'
_atom_sites_solution_hydrogens geom
_atom_sites_solution_primary direct
_atom_sites_solution_secondary difmap
_audit_creation_method SHELXL-97
_cell_angle_alpha 81.088(10)
_cell_angle_beta 82.726(11)
_cell_angle_gamma 76.040(11)
_cell_formula_units_Z 4
_cell_length_a 11.7145(17)
_cell_length_b 12.8372(17)
_cell_length_c 21.686(3)
_cell_measurement_reflns_used 11836
_cell_measurement_temperature 298(2)
_cell_measurement_theta_max 24.89
_cell_measurement_theta_min 1.65
_cell_volume 3113.1(8)
_computing_cell_refinement 'X-Area (Stoe & Cie. 2006)'
_computing_data_collection 'X-Area (Stoe & Cie. 2006)'
_computing_data_reduction 'X-Area (Stoe & Cie. 2006)'
_computing_molecular_graphics 'ORTEP3 win. (Farrugia 2008)'
_computing_publication_material 'PLATON (Spek 2011)'
_computing_structure_refinement 'SHELXL-97 (Sheldrick, 1997)'
_computing_structure_solution 'SHELXS-97 (Sheldrick, 1990)'
_diffrn_ambient_temperature 298(2)
_diffrn_detector 'image plate (34 cm diameter)'
_diffrn_detector_area_resol_mean 6.67
_diffrn_detector_type STOE
_diffrn_measured_fraction_theta_full 0.972
_diffrn_measured_fraction_theta_max 0.972
_diffrn_measurement_details ' 196 frames, detector distance = 138 mm'
_diffrn_measurement_device '2-circle goniometer'
_diffrn_measurement_device_type 'STOE IPDS 2'
_diffrn_measurement_method 'rotation method'
_diffrn_radiation_collimation '0.5 mm diameter, multiple pinhole'
_diffrn_radiation_monochromator 'plane graphite'
_diffrn_radiation_polarisn_norm 0
_diffrn_radiation_type 'Mo K\a'
_diffrn_radiation_wavelength 0.71073
_diffrn_reflns_av_R_equivalents 0.1310
_diffrn_reflns_av_unetI/netI 0.1384
_diffrn_reflns_limit_h_max 13
_diffrn_reflns_limit_h_min -13
_diffrn_reflns_limit_k_max 15
_diffrn_reflns_limit_k_min -14
_diffrn_reflns_limit_l_max 25
_diffrn_reflns_limit_l_min -25
_diffrn_reflns_number 21217
_diffrn_reflns_theta_full 24.91
_diffrn_reflns_theta_max 24.91
_diffrn_reflns_theta_min 1.80
_diffrn_source 'sealed X-ray tube, 12 x 0.4 mm long-fine focus'
_diffrn_source_current 30
_diffrn_source_power 1.50
_diffrn_source_voltage 50
_diffrn_standards_decay_% 0
_exptl_absorpt_coefficient_mu 1.107
_exptl_absorpt_correction_T_max 0.9424
_exptl_absorpt_correction_T_min 0.8364
_exptl_absorpt_correction_type integration
_exptl_absorpt_process_details 'X-red ver. 1.31 (Stoe & Cie. 2005)'
_exptl_crystal_colour yellow
_exptl_crystal_density_diffrn 1.444
_exptl_crystal_density_method 'not measured'
_exptl_crystal_description plate
_exptl_crystal_F_000 1408
_exptl_crystal_size_max 0.22
_exptl_crystal_size_mid 0.22
_exptl_crystal_size_min 0.06
_platon_squeeze_details
;
;
_refine_diff_density_max 1.056
_refine_diff_density_min -1.528
_refine_diff_density_rms 0.184
_refine_ls_extinction_method none
_refine_ls_goodness_of_fit_ref 0.892
_refine_ls_hydrogen_treatment constr
_refine_ls_matrix_type full
_refine_ls_number_parameters 899
_refine_ls_number_reflns 10545
_refine_ls_number_restraints 907
_refine_ls_restrained_S_all 0.863
_refine_ls_R_factor_all 0.1486
_refine_ls_R_factor_gt 0.0989
_refine_ls_shift/su_max 0.001
_refine_ls_shift/su_mean 0.000
_refine_ls_structure_factor_coef Fsqd
_refine_ls_weighting_details 'calc w=1/[\s^2^(Fo^2^)+(0.1701P)^2^+0.0000P] where P=(Fo^2^+2Fc^2^)/3'
_refine_ls_weighting_scheme calc
_refine_ls_wR_factor_gt 0.2454
_refine_ls_wR_factor_ref 0.2738
_reflns_number_gt 5186
_reflns_number_total 10545
_reflns_threshold_expression >2sigma(I)
_cod_data_source_file c3dt52669k.txt
_cod_data_source_block i1254-sr
_cod_original_cell_volume 3113.1(7)
_cod_database_code 7029191

loop_
_symmetry_equiv_pos_as_xyz
'x, y, z'
'-x, -y, -z'

loop_
_atom_site_label
_atom_site_type_symbol
_atom_site_fract_x
_atom_site_fract_y
_atom_site_fract_z
_atom_site_U_iso_or_equiv
_atom_site_adp_type
_atom_site_occupancy
_atom_site_symmetry_multiplicity
_atom_site_calc_flag
_atom_site_refinement_flags
_atom_site_disorder_assembly
_atom_site_disorder_group
C1 C 0.2736(9) 0.8647(8) 0.2296(5) 0.072(3) Uani 1 1 d U . .
C2 C 0.0638(10) 0.9208(9) 0.2043(5) 0.077(3) Uani 1 1 d U . .
C3 C 0.0116(10) 0.8412(10) 0.1871(5) 0.084(3) Uani 1 1 d U . .
H3A H 0.0321 0.7671 0.1998 0.100 Uiso 1 1 calc R . .
C4 C -0.0773(13) 0.8955(15) 0.1471(6) 0.109(4) Uani 1 1 d U . .
H4A H -0.1247 0.8626 0.1288 0.131 Uiso 1 1 calc R . .
C5 C -0.0819(11) 1.0053(14) 0.1400(6) 0.108(4) Uani 1 1 d U . .
H5A H -0.1338 1.0570 0.1157 0.129 Uiso 1 1 calc R . .
C6 C 0.0046(11) 1.0304(10) 0.1751(6) 0.094(4) Uani 1 1 d U . .
H6A H 0.0190 1.0974 0.1783 0.113 Uiso 1 1 calc R . .
C7 C 0.2617(11) 0.8892(9) 0.1121(5) 0.082(3) Uani 1 1 d U . .
C8 C 0.2238(11) 0.8119(11) 0.0823(6) 0.090(3) Uani 1 1 d U . .
H8A H 0.2353 0.7380 0.0956 0.108 Uiso 1 1 calc R . .
C9 C 0.1672(13) 0.8673(12) 0.0302(6) 0.103(4) Uani 1 1 d U . .
H9A H 0.1350 0.8367 0.0023 0.124 Uiso 1 1 calc R . .
C10 C 0.1669(12) 0.9780(13) 0.0269(5) 0.102(4) Uani 1 1 d U . .
H10A H 0.1342 1.0327 -0.0035 0.123 Uiso 1 1 calc R . .
C11 C 0.2249(12) 0.9920(10) 0.0778(5) 0.086(3) Uani 1 1 d U . .
H11A H 0.2364 1.0571 0.0868 0.104 Uiso 1 1 calc R . .
C12 C 0.1184(10) 0.8983(10) 0.3115(5) 0.077(3) Uani 1 1 d U . .
H12A H 0.1918 0.8715 0.3318 0.092 Uiso 1 1 calc R . .
C13 C 0.0659(12) 1.0158(10) 0.3326(6) 0.091(3) Uani 1 1 d U . .
H13A H 0.1113 1.0673 0.3102 0.109 Uiso 1 1 calc R . .
C14 C 0.0809(13) 0.9987(11) 0.4039(5) 0.096(4) Uani 1 1 d U . .
H14B H 0.0506 1.0666 0.4211 0.115 Uiso 1 1 calc R . .
H14A H 0.1640 0.9741 0.4106 0.115 Uiso 1 1 calc R . .
C15 C 0.0112(17) 0.9118(14) 0.4380(7) 0.122(5) Uani 1 1 d U . .
H15A H 0.0225 0.8999 0.4828 0.147 Uiso 1 1 calc R . .
C16 C 0.0542(16) 0.8088(14) 0.4123(6) 0.119(5) Uani 1 1 d U . .
H16B H 0.0073 0.7579 0.4324 0.143 Uiso 1 1 calc R . .
H16A H 0.1355 0.7786 0.4211 0.143 Uiso 1 1 calc R . .
C17 C 0.0461(13) 0.8250(13) 0.3388(6) 0.102(4) Uani 1 1 d U . .
H17A H 0.0736 0.7557 0.3220 0.122 Uiso 1 1 calc R . .
C18 C -0.0637(14) 1.0581(12) 0.3248(7) 0.110(4) Uani 1 1 d U . .
H18B H -0.0756 1.0729 0.2806 0.133 Uiso 1 1 calc R . .
H18A H -0.0919 1.1253 0.3428 0.133 Uiso 1 1 calc R . .
C19 C -0.1342(15) 0.9758(14) 0.3571(7) 0.115(4) Uani 1 1 d U . .
H19A H -0.2178 1.0053 0.3509 0.138 Uiso 1 1 calc R . .
C20 C -0.0962(14) 0.8721(16) 0.3328(7) 0.127(5) Uani 1 1 d U . .
H20A H -0.1121 0.8811 0.2892 0.153 Uiso 1 1 calc R . .
H20B H -0.1398 0.8212 0.3563 0.153 Uiso 1 1 calc R . .
C21 C -0.1193(15) 0.9590(14) 0.4300(6) 0.117(5) Uani 1 1 d U . .
H21A H -0.1452 1.0276 0.4466 0.141 Uiso 1 1 calc R . .
H21B H -0.1664 0.9099 0.4521 0.141 Uiso 1 1 calc R . .
C22 C 0.4479(9) 0.7909(12) 0.1560(5) 0.088(3) Uani 1 1 d U . .
H22A H 0.4403 0.7202 0.1489 0.106 Uiso 1 1 calc R . .
H22B H 0.4856 0.7805 0.1945 0.106 Uiso 1 1 calc R . .
C23 C 0.5358(13) 0.8306(13) 0.1010(7) 0.106(4) Uani 1 1 d U . .
C24 C 0.5175(17) 0.8127(17) 0.0384(7) 0.153(7) Uani 1 1 d U . .
H24A H 0.4458 0.8607 0.0254 0.183 Uiso 1 1 calc R . .
H24B H 0.5119 0.7391 0.0393 0.183 Uiso 1 1 calc R . .
H24C H 0.5829 0.8264 0.0094 0.183 Uiso 1 1 calc R . .
C25 C 0.5376(15) 0.9395(12) 0.1051(9) 0.132(6) Uani 1 1 d U . .
H25A H 0.6178 0.9453 0.1052 0.158 Uiso 1 1 calc R . .
H25B H 0.4930 0.9611 0.1431 0.158 Uiso 1 1 calc R . .
H25C H 0.5033 0.9856 0.0698 0.158 Uiso 1 1 calc R . .
C26 C 0.6593(14) 0.7531(16) 0.1173(10) 0.155(7) Uani 1 1 d U . .
H26C H 0.7137 0.7505 0.0803 0.186 Uiso 1 1 calc R . .
H26B H 0.6483 0.6817 0.1328 0.186 Uiso 1 1 calc R . .
H26A H 0.6903 0.7806 0.1488 0.186 Uiso 1 1 calc R . .
C27 C 0.4475(14) 0.7241(9) 0.3912(6) 0.096(4) Uani 1 1 d U . .
H27A H 0.3956 0.6786 0.3939 0.115 Uiso 1 1 calc R . .
C28 C 0.5415(13) 0.7066(11) 0.3466(7) 0.096(4) Uani 1 1 d U . .
H28A H 0.5467 0.6533 0.3211 0.115 Uiso 1 1 calc R . .
C29 C 0.6374(14) 0.7697(13) 0.3369(8) 0.118(5) Uani 1 1 d U . .
H29A H 0.7122 0.7220 0.3251 0.142 Uiso 1 1 calc R . .
H29B H 0.6441 0.7938 0.3762 0.142 Uiso 1 1 calc R . .
C30 C 0.6146(12) 0.8694(14) 0.2860(8) 0.115(4) Uani 1 1 d U . .
H30A H 0.6531 0.9233 0.2954 0.138 Uiso 1 1 calc R . .
H30B H 0.6500 0.8476 0.2457 0.138 Uiso 1 1 calc R . .
C31 C 0.4833(12) 0.9205(10) 0.2812(7) 0.095(4) Uani 1 1 d U . .
H31A H 0.4587 0.9407 0.2411 0.113 Uiso 1 1 calc R . .
C32 C 0.3963(14) 0.9398(9) 0.3314(6) 0.093(4) Uani 1 1 d U . .
H32A H 0.3180 0.9664 0.3228 0.112 Uiso 1 1 calc R . .
C33 C 0.4254(16) 0.9187(13) 0.4009(6) 0.117(5) Uani 1 1 d U . .
H33A H 0.5051 0.9275 0.4019 0.141 Uiso 1 1 calc R . .
H33B H 0.3723 0.9738 0.4233 0.141 Uiso 1 1 calc R . .
C34 C 0.4165(15) 0.8068(12) 0.4364(6) 0.114(5) Uani 1 1 d U . .
H34A H 0.4702 0.7865 0.4690 0.137 Uiso 1 1 calc R . .
H34B H 0.3368 0.8098 0.4560 0.137 Uiso 1 1 calc R . .
C35 C 0.2810(11) 1.3568(8) 0.2614(5) 0.075(3) Uani 1 1 d U A .
C36 C 0.4722(10) 1.2980(9) 0.3115(5) 0.075(3) Uani 1 1 d U A .
C37 C 0.5194(10) 1.3672(10) 0.3423(5) 0.080(3) Uani 1 1 d U A .
H37A H 0.5121 1.4415 0.3325 0.096 Uiso 1 1 calc R . .
C38 C 0.5803(11) 1.2963(11) 0.3914(5) 0.087(3) Uani 1 1 d U A .
H38A H 0.6192 1.3183 0.4201 0.104 Uiso 1 1 calc R . .
C39 C 0.5733(11) 1.1893(10) 0.3901(5) 0.083(3) Uani 1 1 d U A .
H39A H 0.6052 1.1286 0.4173 0.099 Uiso 1 1 calc R . .
C40 C 0.5081(11) 1.1925(10) 0.3393(5) 0.087(3) Uani 1 1 d U A .
H40A H 0.4915 1.1324 0.3263 0.104 Uiso 1 1 calc R . .
C41 C 0.2444(10) 1.3401(8) 0.3789(5) 0.074(3) Uani 1 1 d U A .
C42 C 0.2712(11) 1.4164(10) 0.4142(5) 0.083(3) Uani 1 1 d U A .
H42A H 0.2690 1.4894 0.4015 0.100 Uiso 1 1 calc R . .
C43 C 0.3023(12) 1.3539(13) 0.4736(5) 0.097(4) Uani 1 1 d U A .
H43A H 0.3262 1.3799 0.5064 0.117 Uiso 1 1 calc R . .
C44 C 0.2905(12) 1.2473(14) 0.4737(5) 0.102(4) Uani 1 1 d U A .
H44A H 0.3046 1.1918 0.5068 0.122 Uiso 1 1 calc R . .
C45 C 0.2541(10) 1.2375(10) 0.4161(5) 0.079(3) Uani 1 1 d U A .
H45A H 0.2393 1.1756 0.4044 0.095 Uiso 1 1 calc R . .
C46 C 0.465(3) 1.340(3) 0.1954(15) 0.083(7) Uani 0.50 1 d PU A 2
H46A H 0.4031 1.3513 0.1669 0.100 Uiso 0.50 1 calc PR A 2
C47 C 0.540(2) 1.228(2) 0.1869(9) 0.080(5) Uani 0.50 1 d PU A 2
H47A H 0.4986 1.1718 0.2067 0.097 Uiso 0.50 1 calc PR A 2
C48 C 0.657(3) 1.210(3) 0.2098(17) 0.098(8) Uani 0.50 1 d PU A 2
H48A H 0.7036 1.1407 0.1997 0.117 Uiso 0.50 1 calc PR A 2
H48B H 0.6469 1.2070 0.2551 0.117 Uiso 0.50 1 calc PR A 2
C49 C 0.726(3) 1.299(3) 0.1823(12) 0.097(7) Uani 0.50 1 d PU A 2
H49A H 0.8033 1.2838 0.1988 0.117 Uiso 0.50 1 calc PR A 2
C50 C 0.647(2) 1.402(3) 0.2018(11) 0.089(6) Uani 0.50 1 d PU A 2
H50A H 0.6831 1.4620 0.1848 0.107 Uiso 0.50 1 calc PR A 2
H50B H 0.6399 1.3971 0.2471 0.107 Uiso 0.50 1 calc PR A 2
C51 C 0.514(3) 1.426(3) 0.1779(12) 0.078(6) Uani 0.50 1 d PU A 2
H51A H 0.4629 1.4926 0.1916 0.094 Uiso 0.50 1 calc PR A 2
C52 C 0.553(3) 1.233(3) 0.1139(11) 0.091(7) Uani 0.50 1 d PU A 2
H52A H 0.5981 1.1637 0.1021 0.110 Uiso 0.50 1 calc PR A 2
H52B H 0.4760 1.2476 0.0986 0.110 Uiso 0.50 1 calc PR A 2
C53 C 0.618(3) 1.323(3) 0.0841(11) 0.083(7) Uani 0.50 1 d PU A 2
H53A H 0.6281 1.3256 0.0384 0.099 Uiso 0.50 1 calc PR A 2
C54 C 0.543(2) 1.437(2) 0.1035(9) 0.085(6) Uani 0.50 1 d PU A 2
H54A H 0.5874 1.4922 0.0898 0.102 Uiso 0.50 1 calc PR A 2
H54B H 0.4697 1.4581 0.0834 0.102 Uiso 0.50 1 calc PR A 2
C55 C 0.739(2) 1.305(3) 0.1103(10) 0.095(7) Uani 0.50 1 d PU A 2
H55B H 0.7893 1.2383 0.0982 0.114 Uiso 0.50 1 calc PR A 2
H55A H 0.7757 1.3640 0.0922 0.114 Uiso 0.50 1 calc PR A 2
C56 C 0.070(2) 1.355(2) 0.3171(13) 0.064(6) Uani 0.50 1 d PU B 3
H56B H 0.0668 1.2804 0.3309 0.077 Uiso 0.50 1 calc PR B 3
H56A H 0.0480 1.3723 0.2744 0.077 Uiso 0.50 1 calc PR B 3
C57 C -0.0308(18) 1.4315(18) 0.3611(10) 0.073(5) Uani 0.50 1 d PU B 3
C58 C -0.019(2) 1.550(3) 0.3483(15) 0.085(7) Uani 0.50 1 d PU B 3
H58A H -0.0209 1.5747 0.3042 0.102 Uiso 0.50 1 calc PR B 3
H58B H 0.0553 1.5544 0.3612 0.102 Uiso 0.50 1 calc PR B 3
H58C H -0.0823 1.5942 0.3713 0.102 Uiso 0.50 1 calc PR B 3
C59 C -0.034(3) 1.383(3) 0.4300(14) 0.092(8) Uani 0.50 1 d PU B 3
H59A H 0.0341 1.3917 0.4476 0.111 Uiso 0.50 1 calc PR B 3
H59B H -0.0332 1.3075 0.4334 0.111 Uiso 0.50 1 calc PR B 3
H59C H -0.1044 1.4197 0.4525 0.111 Uiso 0.50 1 calc PR B 3
C60 C -0.148(3) 1.427(3) 0.3382(15) 0.089(8) Uani 0.50 1 d PU B 3
H60C H -0.2102 1.4811 0.3551 0.106 Uiso 0.50 1 calc PR B 3
H60B H -0.1635 1.3567 0.3519 0.106 Uiso 0.50 1 calc PR B 3
H60A H -0.1420 1.4402 0.2933 0.106 Uiso 0.50 1 calc PR B 3
C71 C 0.095(2) 1.4068(19) 0.3052(12) 0.063(5) Uani 0.50 1 d PU B 4
H71A H 0.0922 1.4147 0.2597 0.076 Uiso 0.50 1 calc PR B 4
C72 C 0.039(2) 1.5235(19) 0.3255(14) 0.072(5) Uani 0.50 1 d PU B 4
H72A H 0.0903 1.5738 0.3109 0.086 Uiso 0.50 1 calc PR B 4
C73 C -0.077(2) 1.556(2) 0.2923(13) 0.099(7) Uani 0.50 1 d PU B 4
H73A H -0.1171 1.6290 0.2997 0.119 Uiso 0.50 1 calc PR B 4
H73B H -0.0564 1.5566 0.2475 0.119 Uiso 0.50 1 calc PR B 4
C74 C -0.159(3) 1.482(3) 0.3141(14) 0.083(7) Uani 0.50 1 d PU B 4
H74A H -0.2300 1.5074 0.2912 0.100 Uiso 0.50 1 calc PR B 4
C75 C -0.103(2) 1.368(2) 0.3015(14) 0.090(6) Uani 0.50 1 d PU B 4
H75A H -0.0867 1.3655 0.2567 0.108 Uiso 0.50 1 calc PR B 4
H75B H -0.1549 1.3203 0.3184 0.108 Uiso 0.50 1 calc PR B 4
C76 C 0.014(2) 1.332(2) 0.3331(13) 0.079(6) Uani 0.50 1 d PU B 4
H76A H 0.0524 1.2580 0.3247 0.094 Uiso 0.50 1 calc PR B 4
C77 C -0.022(3) 1.331(3) 0.4071(14) 0.096(7) Uani 0.50 1 d PU B 4
H77A H -0.0741 1.2820 0.4214 0.115 Uiso 0.50 1 calc PR B 4
H77B H 0.0485 1.3053 0.4295 0.115 Uiso 0.50 1 calc PR B 4
C78 C -0.084(3) 1.446(3) 0.4205(12) 0.091(6) Uani 0.50 1 d PU B 4
H78A H -0.1026 1.4465 0.4657 0.109 Uiso 0.50 1 calc PR B 4
C79 C -0.198(2) 1.484(3) 0.3868(12) 0.102(7) Uani 0.50 1 d PU B 4
H79A H -0.2376 1.5572 0.3948 0.122 Uiso 0.50 1 calc PR B 4
H79B H -0.2516 1.4368 0.4016 0.122 Uiso 0.50 1 calc PR B 4
C80 C 0.002(2) 1.520(2) 0.3954(13) 0.085(6) Uani 0.50 1 d PU B 4
H80B H -0.0344 1.5928 0.4045 0.103 Uiso 0.50 1 calc PR B 4
H80A H 0.0729 1.4951 0.4176 0.103 Uiso 0.50 1 calc PR B 4
N1 N 0.1563(8) 0.9004(6) 0.2441(3) 0.065(2) Uani 1 1 d U . .
N2 N 0.3247(8) 0.8591(7) 0.1675(4) 0.072(2) Uani 1 1 d U . .
N3 N 0.2078(8) 1.3648(6) 0.3156(4) 0.069(2) Uani 1 1 d U . .
N4 N 0.3996(9) 1.3313(8) 0.2595(3) 0.079(2) Uani 1 1 d DU . .
Cl1 Cl 0.3289(3) 0.6319(2) 0.28758(13) 0.0819(7) Uani 1 1 d . . .
Cl2 Cl 0.2277(3) 1.1751(2) 0.20368(14) 0.0908(9) Uani 1 1 d . A .
Fe1 Fe 0.08742(15) 0.92522(14) 0.11306(7) 0.0827(5) Uani 1 1 d . . .
Fe2 Fe 0.40684(15) 1.28832(13) 0.39998(6) 0.0761(5) Uani 1 1 d . . .
Rh1 Rh 0.38347(8) 0.79499(7) 0.30044(4) 0.0742(3) Uani 1 1 d . . .
Rh2 Rh 0.20288(9) 1.36620(7) 0.17717(4) 0.0793(3) Uani 1 1 d . . .
C81 C 0.201(2) 1.356(2) 0.0740(11) 0.068(6) Uiso 0.50 1 d PU A 2
H81A H 0.2490 1.2863 0.0777 0.081 Uiso 0.50 1 calc PR A 2
C82 C 0.063(3) 1.366(3) 0.1185(15) 0.083(7) Uiso 0.50 1 d PU A 2
H82A H 0.0309 1.3142 0.1452 0.099 Uiso 0.50 1 calc PR A 2
C83 C 0.009(3) 1.493(3) 0.0985(12) 0.085(7) Uani 0.50 1 d PU A 2
H83B H 0.0177 1.5046 0.0530 0.101 Uiso 0.50 1 calc PR A 2
H83A H -0.0752 1.5051 0.1110 0.101 Uiso 0.50 1 calc PR A 2
C84 C 0.049(3) 1.576(2) 0.1191(14) 0.101(7) Uani 0.50 1 d PU A 2
H84B H -0.0155 1.6151 0.1453 0.121 Uiso 0.50 1 calc PR A 2
H84A H 0.0645 1.6264 0.0825 0.121 Uiso 0.50 1 calc PR A 2
C85 C 0.161(4) 1.545(3) 0.1565(19) 0.086(9) Uani 0.50 1 d PU A 2
H85A H 0.1503 1.5543 0.1986 0.103 Uiso 0.50 1 calc PR A 2
C86 C 0.276(3) 1.505(2) 0.1317(12) 0.075(7) Uani 0.50 1 d PU A 2
H86A H 0.3330 1.4816 0.1599 0.090 Uiso 0.50 1 calc PR A 2
C87 C 0.317(3) 1.494(2) 0.0631(11) 0.100(7) Uani 0.50 1 d PU A 2
H87A H 0.3090 1.5660 0.0401 0.121 Uiso 0.50 1 calc PR A 2
H87B H 0.4004 1.4590 0.0601 0.121 Uiso 0.50 1 calc PR A 2
C88 C 0.256(3) 1.435(3) 0.0329(16) 0.084(7) Uani 0.50 1 d PU A 2
H88A H 0.1953 1.4859 0.0105 0.100 Uiso 0.50 1 calc PR A 2
H88B H 0.3117 1.3971 0.0021 0.100 Uiso 0.50 1 calc PR A 2
C100 C 0.153(3) 1.359(2) 0.0845(11) 0.068(6) Uiso 0.50 1 d PU A 1
H100 H 0.1873 1.2857 0.0930 0.082 Uiso 0.50 1 calc PR A 1
C101 C 0.072(3) 1.396(3) 0.1048(16) 0.091(8) Uiso 0.50 1 d PDU A 1
H101 H 0.0499 1.3380 0.1310 0.109 Uiso 0.50 1 calc PR A 1
C102 C -0.034(2) 1.491(3) 0.1168(16) 0.082(7) Uani 0.50 1 d PDU A 1
H102 H -0.0513 1.5342 0.0769 0.099 Uiso 0.50 1 calc PR A 1
H103 H -0.1019 1.4616 0.1332 0.099 Uiso 0.50 1 calc PR A 1
C103 C -0.019(2) 1.558(3) 0.1572(14) 0.103(7) Uani 0.50 1 d PU A 1
H104 H -0.0749 1.5533 0.1940 0.124 Uiso 0.50 1 calc PR A 1
H105 H -0.0364 1.6324 0.1369 0.124 Uiso 0.50 1 calc PR A 1
C104 C 0.108(3) 1.530(3) 0.1782(14) 0.084(7) Uani 0.50 1 d PU A 1
H106 H 0.1147 1.5167 0.2211 0.101 Uiso 0.50 1 calc PR A 1
C105 C 0.211(3) 1.523(3) 0.1400(16) 0.077(8) Uani 0.50 1 d PU A 1
H107 H 0.2804 1.5108 0.1589 0.092 Uiso 0.50 1 calc PR A 1
C106 C 0.220(2) 1.535(2) 0.0675(9) 0.084(6) Uani 0.50 1 d PU A 1
H108 H 0.1573 1.5949 0.0528 0.100 Uiso 0.50 1 calc PR A 1
H109 H 0.2945 1.5526 0.0512 0.100 Uiso 0.50 1 calc PR A 1
C107 C 0.211(3) 1.435(4) 0.041(2) 0.096(9) Uani 0.50 1 d PU A 1
H110 H 0.1667 1.4584 0.0042 0.115 Uiso 0.50 1 calc PR A 1
H111 H 0.2895 1.3973 0.0271 0.115 Uiso 0.50 1 calc PR A 1
C90A C 0.470(3) 1.288(3) 0.2002(13) 0.086(7) Uani 0.50 1 d PDU A 1
H90A H 0.4195 1.3144 0.1664 0.103 Uiso 0.50 1 calc PR A 1
H90B H 0.4806 1.2101 0.2072 0.103 Uiso 0.50 1 calc PR A 1
C91A C 0.602(2) 1.313(3) 0.1729(12) 0.097(6) Uani 0.50 1 d PU A 1
C92A C 0.705(3) 1.246(3) 0.213(2) 0.107(11) Uani 0.50 1 d PU A 1
H92A H 0.7139 1.1699 0.2114 0.129 Uiso 0.50 1 calc PR A 1
H92B H 0.6873 1.2602 0.2556 0.129 Uiso 0.50 1 calc PR A 1
H92C H 0.7779 1.2662 0.1962 0.129 Uiso 0.50 1 calc PR A 1
C93A C 0.586(4) 1.428(3) 0.1749(18) 0.126(12) Uani 0.50 1 d PU A 1
H93A H 0.5235 1.4509 0.2067 0.151 Uiso 0.50 1 calc PR A 1
H93B H 0.5644 1.4674 0.1349 0.151 Uiso 0.50 1 calc PR A 1
H93C H 0.6575 1.4433 0.1842 0.151 Uiso 0.50 1 calc PR A 1
C94A C 0.625(4) 1.276(4) 0.1081(14) 0.121(13) Uani 0.50 1 d PU A 1
H94A H 0.5578 1.3087 0.0848 0.145 Uiso 0.50 1 calc PR A 1
H94B H 0.6360 1.1983 0.1125 0.145 Uiso 0.50 1 calc PR A 1
H94C H 0.6939 1.2964 0.0863 0.145 Uiso 0.50 1 calc PR A 1

loop_
_atom_site_aniso_label
_atom_site_aniso_U_11
_atom_site_aniso_U_22
_atom_site_aniso_U_33
_atom_site_aniso_U_23
_atom_site_aniso_U_13
_atom_site_aniso_U_12
C1 0.066(6) 0.059(6) 0.094(7) -0.008(5) -0.029(5) -0.012(5)
C2 0.087(7) 0.068(6) 0.077(6) -0.008(5) -0.033(5) -0.011(5)
C3 0.098(8) 0.082(7) 0.085(7) -0.028(6) -0.019(6) -0.033(6)
C4 0.106(9) 0.146(12) 0.092(8) -0.036(8) -0.034(7) -0.036(9)
C5 0.087(8) 0.134(11) 0.095(8) -0.019(8) -0.049(7) 0.010(8)
C6 0.100(8) 0.083(8) 0.090(7) -0.017(6) -0.032(6) 0.014(6)
C7 0.089(7) 0.078(7) 0.076(6) -0.008(5) -0.028(6) -0.005(6)
C8 0.096(8) 0.087(8) 0.095(8) -0.034(6) -0.029(6) -0.014(6)
C9 0.124(10) 0.109(10) 0.076(7) -0.030(7) -0.034(7) -0.001(8)
C10 0.116(9) 0.118(10) 0.061(6) 0.003(7) -0.033(6) -0.001(8)
C11 0.120(9) 0.077(7) 0.067(6) -0.007(5) -0.020(6) -0.028(7)
C12 0.074(6) 0.086(7) 0.063(6) -0.029(5) -0.006(5) 0.008(6)
C13 0.114(9) 0.080(7) 0.081(7) -0.008(6) -0.006(6) -0.029(7)
C14 0.123(10) 0.096(9) 0.075(7) -0.023(6) 0.005(7) -0.036(8)
C15 0.161(13) 0.127(11) 0.072(7) -0.019(8) 0.023(8) -0.033(10)
C16 0.154(12) 0.136(12) 0.083(8) -0.014(8) -0.015(8) -0.062(10)
C17 0.125(10) 0.121(10) 0.066(6) -0.024(7) -0.009(7) -0.033(8)
C18 0.137(11) 0.091(9) 0.095(9) -0.028(7) 0.002(8) -0.005(8)
C19 0.109(10) 0.123(11) 0.116(10) -0.030(9) 0.001(8) -0.028(9)
C20 0.124(11) 0.180(15) 0.104(9) -0.039(10) 0.006(8) -0.081(11)
C21 0.145(12) 0.129(11) 0.090(8) -0.040(8) 0.029(8) -0.061(10)
C22 0.064(6) 0.134(10) 0.063(6) 0.026(6) -0.013(5) -0.038(7)
C23 0.104(9) 0.118(10) 0.112(9) -0.053(8) -0.021(7) -0.028(8)
C24 0.157(15) 0.168(17) 0.100(10) -0.049(11) 0.015(10) 0.034(13)
C25 0.119(12) 0.090(10) 0.178(16) -0.021(11) 0.011(11) -0.018(9)
C26 0.091(11) 0.141(15) 0.21(2) -0.050(14) -0.005(11) 0.025(10)
C27 0.143(11) 0.066(7) 0.086(7) 0.023(6) -0.070(8) -0.030(7)
C28 0.112(10) 0.088(8) 0.090(8) 0.000(7) -0.040(7) -0.016(7)
C29 0.113(10) 0.122(11) 0.130(11) 0.008(9) -0.065(9) -0.031(9)
C30 0.089(9) 0.137(12) 0.130(11) -0.018(9) -0.019(8) -0.043(8)
C31 0.099(9) 0.087(8) 0.111(9) -0.012(7) -0.036(7) -0.034(7)
C32 0.142(10) 0.071(7) 0.080(7) -0.010(6) -0.058(7) -0.027(7)
C33 0.153(12) 0.126(11) 0.082(8) -0.011(8) -0.025(8) -0.045(10)
C34 0.148(12) 0.124(11) 0.073(7) 0.013(7) -0.052(8) -0.030(9)
C35 0.108(8) 0.061(6) 0.068(6) -0.020(5) -0.021(6) -0.031(6)
C36 0.087(7) 0.082(7) 0.057(5) 0.001(5) -0.014(5) -0.027(6)
C37 0.099(8) 0.091(7) 0.061(5) 0.000(5) -0.016(5) -0.046(6)
C38 0.095(8) 0.104(9) 0.071(6) -0.003(6) -0.023(6) -0.036(7)
C39 0.094(8) 0.083(7) 0.071(6) -0.001(6) -0.018(6) -0.019(6)
C40 0.111(9) 0.075(7) 0.076(7) -0.017(6) -0.010(6) -0.022(6)
C41 0.093(7) 0.062(6) 0.068(6) -0.012(5) -0.021(5) -0.013(5)
C42 0.110(8) 0.082(7) 0.066(6) -0.025(5) -0.012(6) -0.027(6)
C43 0.112(9) 0.117(10) 0.064(6) -0.005(7) -0.021(6) -0.026(8)
C44 0.096(8) 0.138(11) 0.065(6) 0.016(7) -0.024(6) -0.024(8)
C45 0.090(7) 0.077(7) 0.073(6) 0.002(5) -0.024(5) -0.022(6)
C46 0.097(12) 0.111(15) 0.057(11) -0.001(12) -0.007(10) -0.061(14)
C47 0.100(14) 0.101(14) 0.046(9) 0.001(10) 0.014(10) -0.051(11)
C48 0.103(18) 0.115(17) 0.071(13) -0.023(13) 0.022(15) -0.025(15)
C49 0.083(13) 0.153(18) 0.053(11) -0.020(12) 0.005(11) -0.024(14)
C50 0.084(14) 0.138(17) 0.056(11) -0.032(12) -0.004(10) -0.038(13)
C51 0.092(14) 0.099(13) 0.054(10) -0.026(10) 0.000(12) -0.033(13)
C52 0.118(17) 0.124(17) 0.051(11) -0.027(11) 0.021(12) -0.069(14)
C53 0.115(15) 0.105(16) 0.036(11) -0.018(10) 0.042(12) -0.060(13)
C54 0.089(13) 0.117(16) 0.045(9) 0.010(10) 0.001(9) -0.030(12)
C55 0.095(15) 0.139(18) 0.056(11) -0.027(12) 0.014(11) -0.038(14)
C56 0.067(13) 0.054(12) 0.082(13) -0.022(11) -0.012(11) -0.024(11)
C57 0.066(10) 0.073(10) 0.078(10) -0.017(9) -0.003(8) -0.013(9)
C58 0.052(14) 0.107(19) 0.095(19) -0.014(15) -0.002(13) -0.021(13)
C59 0.11(2) 0.073(18) 0.081(17) -0.017(14) 0.023(15) -0.003(16)
C60 0.084(17) 0.10(2) 0.086(19) -0.005(16) -0.013(15) -0.032(16)
C71 0.065(11) 0.060(12) 0.076(11) -0.035(10) -0.015(9) -0.012(10)
C72 0.056(12) 0.066(11) 0.099(14) -0.020(10) -0.010(10) -0.017(10)
C73 0.090(15) 0.085(14) 0.094(15) 0.006(12) 0.015(13) 0.012(12)
C74 0.064(12) 0.113(18) 0.071(14) -0.013(13) 0.000(11) -0.019(14)
C75 0.085(14) 0.082(14) 0.104(15) -0.018(13) -0.015(12) -0.015(12)
C76 0.084(13) 0.064(12) 0.096(13) -0.016(10) -0.022(12) -0.023(11)
C77 0.083(14) 0.090(16) 0.098(15) 0.002(13) 0.004(13) -0.005(13)
C78 0.102(15) 0.102(15) 0.068(12) -0.033(12) 0.007(11) -0.019(13)
C79 0.097(15) 0.109(17) 0.085(14) -0.024(13) 0.009(12) 0.004(13)
C80 0.091(13) 0.074(12) 0.102(14) -0.050(11) -0.012(12) -0.014(11)
N1 0.089(6) 0.054(4) 0.057(4) -0.005(3) -0.029(4) -0.014(4)
N2 0.075(5) 0.071(5) 0.070(5) -0.008(4) -0.022(4) -0.007(4)
N3 0.100(6) 0.054(4) 0.056(4) -0.019(4) -0.019(4) -0.012(4)
N4 0.111(7) 0.093(6) 0.044(4) -0.007(4) -0.010(4) -0.040(5)
Cl1 0.0979(19) 0.0652(15) 0.0858(17) -0.0096(13) -0.0136(14) -0.0220(14)
Cl2 0.127(2) 0.0661(16) 0.0867(18) -0.0160(14) -0.0116(17) -0.0310(16)
Fe1 0.0926(11) 0.0847(11) 0.0720(9) -0.0155(8) -0.0351(8) -0.0051(9)
Fe2 0.0970(11) 0.0803(10) 0.0567(8) -0.0035(7) -0.0210(7) -0.0276(9)
Rh1 0.0876(6) 0.0626(5) 0.0776(5) -0.0033(4) -0.0367(4) -0.0158(4)
Rh2 0.1146(7) 0.0670(5) 0.0627(5) -0.0140(4) -0.0303(5) -0.0183(5)
C83 0.096(16) 0.101(13) 0.049(12) -0.031(10) 0.000(11) 0.002(14)
C84 0.112(15) 0.107(14) 0.081(13) 0.000(12) -0.030(12) -0.015(13)
C85 0.10(2) 0.087(16) 0.073(18) -0.005(14) -0.016(15) -0.016(16)
C86 0.087(16) 0.073(13) 0.056(10) -0.014(9) -0.010(12) 0.005(13)
C87 0.119(17) 0.102(15) 0.067(12) -0.004(12) 0.005(13) -0.012(14)
C88 0.094(18) 0.096(13) 0.066(12) -0.046(10) -0.008(13) -0.009(15)
C102 0.062(13) 0.097(13) 0.075(15) 0.005(13) 0.002(11) -0.008(11)
C103 0.076(13) 0.128(16) 0.093(14) -0.031(13) -0.020(11) 0.017(13)
C104 0.085(15) 0.102(14) 0.071(14) -0.003(12) -0.023(12) -0.026(13)
C105 0.09(2) 0.075(16) 0.069(16) -0.005(13) -0.032(16) -0.007(17)
C106 0.092(13) 0.099(13) 0.050(9) -0.005(9) -0.021(10) 0.003(11)
C107 0.071(16) 0.108(15) 0.089(15) -0.007(13) -0.002(13) 0.012(15)
C90A 0.094(14) 0.120(18) 0.057(12) -0.014(15) -0.008(11) -0.046(17)
C91A 0.099(12) 0.124(13) 0.069(10) -0.023(10) 0.001(10) -0.026(11)
C92A 0.072(19) 0.14(3) 0.09(2) 0.01(2) -0.006(18) -0.001(18)
C93A 0.14(3) 0.14(2) 0.077(18) 0.012(18) 0.01(2) -0.03(3)
C94A 0.13(2) 0.17(3) 0.045(15) -0.021(18) 0.03(2) 0.00(3)

loop_
_atom_type_symbol
_atom_type_description
_atom_type_scat_dispersion_real
_atom_type_scat_dispersion_imag
_atom_type_scat_source
C C 0.0033 0.0016 'International Tables Vol C Tables 4.2.6.8 and 6.1.1.4'
H H 0.0000 0.0000 'International Tables Vol C Tables 4.2.6.8 and 6.1.1.4'
N N 0.0061 0.0033 'International Tables Vol C Tables 4.2.6.8 and 6.1.1.4'
Cl Cl 0.1484 0.1585 'International Tables Vol C Tables 4.2.6.8 and 6.1.1.4'
Fe Fe 0.3463 0.8444 'International Tables Vol C Tables 4.2.6.8 and 6.1.1.4'
Rh Rh -1.1178 0.9187 'International Tables Vol C Tables 4.2.6.8 and 6.1.1.4'

loop_
_geom_angle_atom_site_label_1
_geom_angle_atom_site_label_2
_geom_angle_atom_site_label_3
_geom_angle
N1 C1 N2 122.8(8)
N1 C1 Rh1 119.9(8)
N2 C1 Rh1 116.8(7)
N1 C2 C3 125.8(10)
N1 C2 C6 124.7(10)
C3 C2 C6 109.5(10)
N1 C2 Fe1 124.6(8)
C3 C2 Fe1 71.5(6)
C6 C2 Fe1 71.2(6)
C4 C3 C2 107.8(12)
C4 C3 Fe1 71.9(8)
C2 C3 Fe1 66.6(7)
C4 C3 H3A 126.1
C2 C3 H3A 126.1
Fe1 C3 H3A 126.9
C5 C4 C3 108.7(11)
C5 C4 Fe1 69.7(9)
C3 C4 Fe1 67.7(7)
C5 C4 H4A 125.7
C3 C4 H4A 125.7
Fe1 C4 H4A 128.6
C4 C5 C6 112.0(11)
C4 C5 Fe1 71.3(9)
C6 C5 Fe1 68.5(7)
C4 C5 H5A 124.0
C6 C5 H5A 124.0
Fe1 C5 H5A 127.9
C5 C6 C2 102.1(11)
C5 C6 Fe1 69.7(7)
C2 C6 Fe1 65.1(6)
C5 C6 H6A 129.0
C2 C6 H6A 129.0
Fe1 C6 H6A 127.6
C11 C7 C8 107.7(9)
C11 C7 N2 129.4(10)
C8 C7 N2 122.9(10)
C11 C7 Fe1 70.8(7)
C8 C7 Fe1 69.8(7)
N2 C7 Fe1 124.3(8)
C9 C8 C7 108.0(12)
C9 C8 Fe1 72.8(8)
C7 C8 Fe1 67.8(7)
C9 C8 H8A 126.0
C7 C8 H8A 126.0
Fe1 C8 H8A 125.0
C8 C9 C10 108.2(11)
C8 C9 Fe1 67.4(7)
C10 C9 Fe1 69.9(7)
C8 C9 H9A 125.9
C10 C9 H9A 125.9
Fe1 C9 H9A 128.4
C9 C10 C11 108.7(11)
C9 C10 Fe1 70.3(8)
C11 C10 Fe1 67.6(7)
C9 C10 H10A 125.7
C11 C10 H10A 125.7
Fe1 C10 H10A 128.0
C7 C11 C10 107.3(11)
C7 C11 Fe1 68.0(7)
C10 C11 Fe1 71.7(8)
C7 C11 H11A 126.3
C10 C11 H11A 126.3
Fe1 C11 H11A 125.5
C17 C12 N1 117.4(9)
C17 C12 C13 111.1(10)
N1 C12 C13 113.6(10)
C17 C12 H12A 104.4
N1 C12 H12A 104.4
C13 C12 H12A 104.4
C18 C13 C14 107.6(11)
C18 C13 C12 113.7(10)
C14 C13 C12 104.0(10)
C18 C13 H13A 110.5
C14 C13 H13A 110.5
C12 C13 H13A 110.5
C13 C14 C15 109.1(11)
C13 C14 H14B 109.9
C15 C14 H14B 109.9
C13 C14 H14A 109.9
C15 C14 H14A 109.9
H14B C14 H14A 108.3
C16 C15 C21 111.9(15)
C16 C15 C14 111.0(12)
C21 C15 C14 107.2(14)
C16 C15 H15A 108.9
C21 C15 H15A 108.9
C14 C15 H15A 108.9
C15 C16 C17 111.0(14)
C15 C16 H16B 109.4
C17 C16 H16B 109.4
C15 C16 H16A 109.4
C17 C16 H16A 109.4
H16B C16 H16A 108.0
C12 C17 C16 107.1(11)
C12 C17 C20 114.8(13)
C16 C17 C20 102.8(12)
C12 C17 H17A 110.6
C16 C17 H17A 110.6
C20 C17 H17A 110.6
C13 C18 C19 110.7(13)
C13 C18 H18B 109.5
C19 C18 H18B 109.5
C13 C18 H18A 109.5
C19 C18 H18A 109.5
H18B C18 H18A 108.1
C20 C19 C18 112.7(13)
C20 C19 C21 109.7(14)
C18 C19 C21 108.2(12)
C20 C19 H19A 108.7
C18 C19 H19A 108.7
C21 C19 H19A 108.7
C19 C20 C17 109.4(12)
C19 C20 H20A 109.8
C17 C20 H20A 109.8
C19 C20 H20B 109.8
C17 C20 H20B 109.8
H20A C20 H20B 108.2
C15 C21 C19 107.4(12)
C15 C21 H21A 110.2
C19 C21 H21A 110.2
C15 C21 H21B 110.2
C19 C21 H21B 110.2
H21A C21 H21B 108.5
N2 C22 C23 119.8(10)
N2 C22 H22A 107.4
C23 C22 H22A 107.4
N2 C22 H22B 107.4
C23 C22 H22B 107.4
H22A C22 H22B 106.9
C25 C23 C24 113.4(17)
C25 C23 C22 109.1(12)
C24 C23 C22 115.4(13)
C25 C23 C26 109.7(13)
C24 C23 C26 106.3(13)
C22 C23 C26 102.1(13)
C23 C24 H24A 109.5
C23 C24 H24B 109.5
H24A C24 H24B 109.5
C23 C24 H24C 109.5
H24A C24 H24C 109.5
H24B C24 H24C 109.5
C23 C25 H25A 109.5
C23 C25 H25B 109.5
H25A C25 H25B 109.5
C23 C25 H25C 109.5
H25A C25 H25C 109.5
H25B C25 H25C 109.5
C23 C26 H26C 109.5
C23 C26 H26B 109.5
H26C C26 H26B 109.5
C23 C26 H26A 109.5
H26C C26 H26A 109.5
H26B C26 H26A 109.5
C28 C27 C34 129.0(13)
C28 C27 Rh1 72.4(7)
C34 C27 Rh1 110.5(8)
C28 C27 H27A 115.5
C34 C27 H27A 115.5
Rh1 C27 H27A 86.8
C27 C28 C29 123.1(13)
C27 C28 Rh1 71.1(7)
C29 C28 Rh1 112.3(9)
C27 C28 H28A 118.4
C29 C28 H28A 118.4
Rh1 C28 H28A 86.7
C28 C29 C30 113.5(10)
C28 C29 H29A 108.9
C30 C29 H29A 108.9
C28 C29 H29B 108.9
C30 C29 H29B 108.9
H29A C29 H29B 107.7
C31 C30 C29 113.2(12)
C31 C30 H30A 108.9
C29 C30 H30A 108.9
C31 C30 H30B 108.9
C29 C30 H30B 108.9
H30A C30 H30B 107.7
C32 C31 C30 126.4(13)
C32 C31 Rh1 68.8(7)
C30 C31 Rh1 109.6(9)
C32 C31 H31A 116.8
C30 C31 H31A 116.8
Rh1 C31 H31A 91.7
C31 C32 C33 122.6(13)
C31 C32 Rh1 73.1(7)
C33 C32 Rh1 110.7(9)
C31 C32 H32A 118.7
C33 C32 H32A 118.7
Rh1 C32 H32A 86.3
C34 C33 C32 116.0(11)
C34 C33 H33A 108.3
C32 C33 H33A 108.3
C34 C33 H33B 108.3
C32 C33 H33B 108.3
H33A C33 H33B 107.4
C27 C34 C33 109.4(11)
C27 C34 H34A 109.8
C33 C34 H34A 109.8
C27 C34 H34B 109.8
C33 C34 H34B 109.8
H34A C34 H34B 108.2
N4 C35 N3 123.8(9)
N4 C35 Rh2 118.2(7)
N3 C35 Rh2 117.6(8)
C40 C36 C37 108.8(9)
C40 C36 N4 124.9(10)
C37 C36 N4 126.3(10)
C40 C36 Fe2 71.4(6)
C37 C36 Fe2 71.7(6)
N4 C36 Fe2 123.3(8)
C38 C37 C36 104.6(10)
C38 C37 Fe2 69.6(7)
C36 C37 Fe2 66.5(6)
C38 C37 H37A 127.7
C36 C37 H37A 127.7
Fe2 C37 H37A 127.7
C39 C38 C37 110.7(10)
C39 C38 Fe2 70.7(7)
C37 C38 Fe2 69.4(7)
C39 C38 H38A 124.7
C37 C38 H38A 124.7
Fe2 C38 H38A 126.8
C38 C39 C40 105.7(10)
C38 C39 Fe2 69.4(7)
C40 C39 Fe2 68.0(7)
C38 C39 H39A 127.1
C40 C39 H39A 127.1
Fe2 C39 H39A 127.1
C36 C40 C39 110.1(10)
C36 C40 Fe2 68.1(7)
C39 C40 Fe2 71.6(7)
C36 C40 H40A 124.9
C39 C40 H40A 124.9
Fe2 C40 H40A 127.0
C45 C41 C42 110.0(9)
C45 C41 N3 124.5(9)
C42 C41 N3 125.5(9)
C45 C41 Fe2 71.8(6)
C42 C41 Fe2 71.5(7)
N3 C41 Fe2 125.2(8)
C41 C42 C43 104.6(11)
C41 C42 Fe2 65.9(6)
C43 C42 Fe2 69.9(8)
C41 C42 H42A 127.7
C43 C42 H42A 127.7
Fe2 C42 H42A 127.9
C44 C43 C42 108.9(11)
C44 C43 Fe2 70.3(8)
C42 C43 Fe2 68.4(7)
C44 C43 H43A 125.6
C42 C43 H43A 125.6
Fe2 C43 H43A 127.4
C45 C44 C43 109.6(12)
C45 C44 Fe2 68.6(7)
C43 C44 Fe2 69.5(8)
C45 C44 H44A 125.2
C43 C44 H44A 125.2
Fe2 C44 H44A 128.3
C44 C45 C41 106.9(11)
C44 C45 Fe2 71.2(7)
C41 C45 Fe2 66.3(6)
C44 C45 H45A 126.5
C41 C45 H45A 126.5
Fe2 C45 H45A 127.5
C51 C46 N4 117(3)
C51 C46 C47 119(3)
N4 C46 C47 107(2)
C51 C46 H46A 104.0
N4 C46 H46A 104.0
C47 C46 H46A 104.0
C48 C47 C46 112(2)
C48 C47 C52 110(2)
C46 C47 C52 102(2)
C48 C47 H47A 111.1
C46 C47 H47A 111.1
C52 C47 H47A 111.1
C47 C48 C49 114(3)
C47 C48 H48A 108.7
C49 C48 H48A 108.7
C47 C48 H48B 108.7
C49 C48 H48B 108.7
H48A C48 H48B 107.6
C50 C49 C55 110(3)
C50 C49 C48 104(2)
C55 C49 C48 108(2)
C50 C49 H49A 111.6
C55 C49 H49A 111.6
C48 C49 H49A 111.6
C49 C50 C51 113(2)
C49 C50 H50A 109.0
C51 C50 H50A 109.0
C49 C50 H50B 109.0
C51 C50 H50B 109.0
H50A C50 H50B 107.8
C46 C51 C54 108(2)
C46 C51 C50 111(3)
C54 C51 C50 102(2)
C46 C51 H51A 112.0
C54 C51 H51A 112.0
C50 C51 H51A 112.0
C53 C52 C47 109.7(19)
C53 C52 H52A 109.7
C47 C52 H52A 109.7
C53 C52 H52B 109.7
C47 C52 H52B 109.7
H52A C52 H52B 108.2
C52 C53 C55 111(3)
C52 C53 C54 109(3)
C55 C53 C54 106(2)
C52 C53 H53A 110.3
C55 C53 H53A 110.3
C54 C53 H53A 110.3
C51 C54 C53 109(2)
C51 C54 H54A 109.8
C53 C54 H54A 109.8
C51 C54 H54B 109.8
C53 C54 H54B 109.8
H54A C54 H54B 108.3
C49 C55 C53 112(2)
C49 C55 H55B 109.2
C53 C55 H55B 109.2
C49 C55 H55A 109.2
C53 C55 H55A 109.2
H55B C55 H55A 107.9
N3 C56 C57 117.7(17)
N3 C56 H56B 107.9
C57 C56 H56B 107.9
N3 C56 H56A 107.9
C57 C56 H56A 107.9
H56B C56 H56A 107.2
C59 C57 C60 107(2)
C59 C57 C58 115(2)
C60 C57 C58 108(2)
C59 C57 C56 112(2)
C60 C57 C56 103.8(19)
C58 C57 C56 111(2)
N3 C71 C76 113(2)
N3 C71 C72 116.4(17)
C76 C71 C72 109(2)
N3 C71 H71A 106.0
C76 C71 H71A 106.0
C72 C71 H71A 106.0
C80 C72 C73 107(2)
C80 C72 C71 113(2)
C73 C72 C71 101.5(18)
C80 C72 H72A 111.8
C73 C72 H72A 111.8
C71 C72 H72A 111.8
C74 C73 C72 113(2)
C74 C73 H73A 108.9
C72 C73 H73A 108.9
C74 C73 H73B 108.9
C72 C73 H73B 108.9
H73A C73 H73B 107.7
C75 C74 C73 111(2)
C75 C74 C79 110(3)
C73 C74 C79 109(2)
C75 C74 H74A 108.7
C73 C74 H74A 108.7
C79 C74 H74A 108.7
C74 C75 C76 108(2)
C74 C75 H75A 110.1
C76 C75 H75A 110.1
C74 C75 H75B 110.1
C76 C75 H75B 110.1
H75A C75 H75B 108.4
C71 C76 C75 109(2)
C71 C76 C77 115(2)
C75 C76 C77 106(2)
C71 C76 H76A 108.9
C75 C76 H76A 108.9
C77 C76 H76A 108.9
C78 C77 C76 109(2)
C78 C77 H77A 109.9
C76 C77 H77A 109.9
C78 C77 H77B 109.9
C76 C77 H77B 109.9
H77A C77 H77B 108.3
C77 C78 C80 108(2)
C77 C78 C79 110(2)
C80 C78 C79 110(3)
C77 C78 H78A 109.8
C80 C78 H78A 109.8
C79 C78 H78A 109.8
C78 C79 C74 107(2)
C78 C79 H79A 110.4
C74 C79 H79A 110.4
C78 C79 H79B 110.4
C74 C79 H79B 110.4
H79A C79 H79B 108.6
C72 C80 C78 114.0(19)
C72 C80 H80B 108.8
C78 C80 H80B 108.8
C72 C80 H80A 108.8
C78 C80 H80A 108.8
H80B C80 H80A 107.6
C1 N1 C2 128.2(9)
C1 N1 C12 115.3(8)
C2 N1 C12 115.4(9)
C1 N2 C7 125.7(9)
C1 N2 C22 119.0(8)
C7 N2 C22 113.4(8)
C71 N3 C35 112.6(13)
C71 N3 C41 121.2(13)
C35 N3 C41 126.0(9)
C71 N3 C56 28.0(12)
C35 N3 C56 120.2(11)
C41 N3 C56 109.7(12)
C35 N4 C36 128.2(9)
C35 N4 C46 115.9(17)
C36 N4 C46 115.9(18)
C35 N4 C90A 118.0(16)
C36 N4 C90A 109.4(17)
C46 N4 C90A 24.6(15)
C2 Fe1 C7 93.1(5)
C2 Fe1 C8 114.4(5)
C7 Fe1 C8 42.4(4)
C2 Fe1 C11 110.6(4)
C7 Fe1 C11 41.2(5)
C8 Fe1 C11 69.8(5)
C2 Fe1 C3 42.0(4)
C7 Fe1 C3 111.6(5)
C8 Fe1 C3 102.5(5)
C11 Fe1 C3 147.2(4)
C2 Fe1 C6 43.8(5)
C7 Fe1 C6 113.5(5)
C8 Fe1 C6 152.7(4)
C11 Fe1 C6 100.1(5)
C3 Fe1 C6 71.8(5)
C2 Fe1 C5 69.7(5)
C7 Fe1 C5 155.1(5)
C8 Fe1 C5 161.4(6)
C11 Fe1 C5 127.1(6)
C3 Fe1 C5 67.8(6)
C6 Fe1 C5 41.8(5)
C2 Fe1 C10 150.5(5)
C7 Fe1 C10 68.5(5)
C8 Fe1 C10 67.7(6)
C11 Fe1 C10 40.7(5)
C3 Fe1 C10 166.0(5)
C6 Fe1 C10 121.6(6)
C5 Fe1 C10 118.5(6)
C2 Fe1 C9 154.0(5)
C7 Fe1 C9 68.8(5)
C8 Fe1 C9 39.8(5)
C11 Fe1 C9 68.4(6)
C3 Fe1 C9 126.4(6)
C6 Fe1 C9 160.6(6)
C5 Fe1 C9 132.9(5)
C10 Fe1 C9 39.8(6)
C2 Fe1 C4 69.3(5)
C7 Fe1 C4 151.2(6)
C8 Fe1 C4 123.6(6)
C11 Fe1 C4 166.0(6)
C3 Fe1 C4 40.4(5)
C6 Fe1 C4 69.8(6)
C5 Fe1 C4 39.0(6)
C10 Fe1 C4 136.2(5)
C9 Fe1 C4 118.2(6)
C41 Fe2 C36 93.3(4)
C41 Fe2 C40 112.8(5)
C36 Fe2 C40 40.6(5)
C41 Fe2 C45 41.9(4)
C36 Fe2 C45 114.1(4)
C40 Fe2 C45 104.5(5)
C41 Fe2 C42 42.6(4)
C36 Fe2 C42 110.8(5)
C40 Fe2 C42 147.9(5)
C45 Fe2 C42 70.9(5)
C41 Fe2 C37 112.1(5)
C36 Fe2 C37 41.8(4)
C40 Fe2 C37 68.8(5)
C45 Fe2 C37 150.2(4)
C42 Fe2 C37 99.0(5)
C41 Fe2 C38 152.7(5)
C36 Fe2 C38 68.7(4)
C40 Fe2 C38 67.1(5)
C45 Fe2 C38 164.4(5)
C42 Fe2 C38 123.4(5)
C37 Fe2 C38 41.0(5)
C41 Fe2 C43 69.9(5)
C36 Fe2 C43 151.6(5)
C40 Fe2 C43 167.3(6)
C45 Fe2 C43 68.8(5)
C42 Fe2 C43 41.7(5)
C37 Fe2 C43 122.5(5)
C38 Fe2 C43 116.7(5)
C41 Fe2 C44 69.0(5)
C36 Fe2 C44 154.0(5)
C40 Fe2 C44 128.0(6)
C45 Fe2 C44 40.2(5)
C42 Fe2 C44 69.4(6)
C37 Fe2 C44 162.3(6)
C38 Fe2 C44 134.3(4)
C43 Fe2 C44 40.2(6)
C41 Fe2 C39 152.4(4)
C36 Fe2 C39 69.1(5)
C40 Fe2 C39 40.5(5)
C45 Fe2 C39 125.3(5)
C42 Fe2 C39 163.1(5)
C37 Fe2 C39 69.2(5)
C38 Fe2 C39 39.9(5)
C43 Fe2 C39 134.3(5)
C44 Fe2 C39 118.6(5)
C1 Rh1 C32 97.7(4)
C1 Rh1 C31 93.4(5)
C32 Rh1 C31 38.1(5)
C1 Rh1 C27 162.8(6)
C32 Rh1 C27 82.3(4)
C31 Rh1 C27 96.9(5)
C1 Rh1 C28 160.1(5)
C32 Rh1 C28 90.3(5)
C31 Rh1 C28 81.7(5)
C27 Rh1 C28 36.5(5)
C1 Rh1 Cl1 84.0(3)
C32 Rh1 Cl1 164.9(4)
C31 Rh1 Cl1 156.9(4)
C27 Rh1 Cl1 91.6(3)
C28 Rh1 Cl1 92.9(4)
C105 Rh2 C35 98.9(9)
C105 Rh2 C104 37.8(12)
C35 Rh2 C104 95.0(8)
C105 Rh2 C100 83.4(11)
C35 Rh2 C100 169.7(9)
C104 Rh2 C100 92.9(10)
C105 Rh2 C86 20.0(9)
C35 Rh2 C86 93.2(8)
C104 Rh2 C86 57.0(10)
C100 Rh2 C86 85.5(10)
C105 Rh2 C82 92.1(13)
C35 Rh2 C82 156.7(9)
C104 Rh2 C82 81.2(11)
C100 Rh2 C82 31.9(10)
C86 Rh2 C82 103.6(11)
C105 Rh2 C85 17.3(12)
C35 Rh2 C85 96.5(10)
C104 Rh2 C85 20.5(10)
C100 Rh2 C85 88.6(12)
C86 Rh2 C85 36.6(11)
C82 Rh2 C85 87.9(13)
C105 Rh2 C101 80.7(12)
C35 Rh2 C101 163.5(9)
C104 Rh2 C101 74.5(10)
C100 Rh2 C101 26.7(9)
C86 Rh2 C101 91.5(12)
C82 Rh2 C101 12.0(13)
C85 Rh2 C101 78.2(13)
C105 Rh2 C81 80.0(11)
C35 Rh2 C81 155.7(8)
C104 Rh2 C81 98.3(10)
C100 Rh2 C81 14.7(8)
C86 Rh2 C81 77.4(9)
C82 Rh2 C81 46.6(10)
C85 Rh2 C81 89.2(12)
C101 Rh2 C81 40.7(10)
C105 Rh2 Cl2 168.0(11)
C35 Rh2 Cl2 84.4(3)
C104 Rh2 Cl2 153.9(9)
C100 Rh2 Cl2 91.4(7)
C86 Rh2 Cl2 149.1(7)
C82 Rh2 Cl2 89.1(8)
C85 Rh2 Cl2 174.3(11)
C101 Rh2 Cl2 99.4(8)
C81 Rh2 Cl2 92.3(7)
C88 C81 C82 133(2)
C88 C81 Rh2 113.5(17)
C82 C81 Rh2 64.8(13)
C88 C81 H81A 113.5
C82 C81 H81A 113.5
Rh2 C81 H81A 91.9
C83 C82 C81 98(2)
C83 C82 Rh2 103.3(19)
C81 C82 Rh2 68.6(12)
C83 C82 H82A 130.9
C81 C82 H82A 130.9
Rh2 C82 H82A 96.0
C84 C83 C82 123(3)
C84 C83 H83B 106.5
C82 C83 H83B 106.5
C84 C83 H83A 106.5
C82 C83 H83A 106.5
H83B C83 H83A 106.5
C83 C84 C85 119(3)
C83 C84 H84B 107.6
C85 C84 H84B 107.6
C83 C84 H84A 107.6
C85 C84 H84A 107.6
H84B C84 H84A 107.0
C86 C85 C84 125(3)
C86 C85 Rh2 71(2)
C84 C85 Rh2 106(2)
C86 C85 H85A 117.3
C84 C85 H85A 117.3
Rh2 C85 H85A 93.1
C85 C86 C87 127(3)
C85 C86 Rh2 72(2)
C87 C86 Rh2 111.1(19)
C85 C86 H86A 116.7
C87 C86 H86A 116.7
Rh2 C86 H86A 86.4
C88 C87 C86 116(3)
C88 C87 H87A 108.3
C86 C87 H87A 108.3
C88 C87 H87B 108.3
C86 C87 H87B 108.3
H87A C87 H87B 107.4
C81 C88 C87 116(3)
C81 C88 H88A 108.4
C87 C88 H88A 108.4
C81 C88 H88B 108.3
C87 C88 H88B 108.3
H88A C88 H88B 107.4
C101 C100 C107 113(3)
C101 C100 Rh2 81(2)
C107 C100 Rh2 106(2)
C101 C100 H100 123.4
C107 C100 H100 123.4
Rh2 C100 H100 84.0
C100 C101 C102 155(4)
C100 C101 Rh2 73(2)
C102 C101 Rh2 112(2)
C100 C101 H101 102.3
C102 C101 H101 102.3
Rh2 C101 H101 80.1
C103 C102 C101 116(3)
C103 C102 H102 108.3
C101 C102 H102 108.3
C103 C102 H103 108.3
C101 C102 H103 108.3
H102 C102 H103 107.4
C102 C103 C104 113(2)
C102 C103 H104 109.0
C104 C103 H104 109.0
C102 C103 H105 109.0
C104 C103 H105 109.0
H104 C103 H105 107.8
C105 C104 C103 127(3)
C105 C104 Rh2 68.7(19)
C103 C104 Rh2 116(2)
C105 C104 H106 116.7
C103 C104 H106 116.7
Rh2 C104 H106 85.0
C104 C105 C106 125(3)
C104 C105 Rh2 74(2)
C106 C105 Rh2 110(2)
C104 C105 H107 117.5
C106 C105 H107 117.5
Rh2 C105 H107 86.5
C107 C106 C105 115(3)
C107 C106 H108 108.5
C105 C106 H108 108.5
C107 C106 H109 108.5
C105 C106 H109 108.5
H108 C106 H109 107.5
C100 C107 C106 115(3)
C100 C107 H110 108.5
C106 C107 H110 108.5
C100 C107 H111 108.5
C106 C107 H111 108.5
H110 C107 H111 107.5
N4 C90A C91A 123(2)
N4 C90A H90A 106.6
C91A C90A H90A 106.6
N4 C90A H90B 106.6
C91A C90A H90B 106.6
H90A C90A H90B 106.6
C93A C91A C94A 117(3)
C93A C91A C92A 111(3)
C94A C91A C92A 108(3)
C93A C91A C90A 104(3)
C94A C91A C90A 104(3)
C92A C91A C90A 114(3)

loop_
_geom_bond_atom_site_label_1
_geom_bond_atom_site_label_2
_geom_bond_distance
C1 N1 1.353(13)
C1 N2 1.408(14)
C1 Rh1 2.083(10)
C2 N1 1.420(12)
C2 C3 1.427(14)
C2 C6 1.493(16)
C2 Fe1 1.958(11)
C3 C4 1.419(18)
C3 Fe1 2.023(12)
C3 H3A 0.9300
C4 C5 1.38(2)
C4 Fe1 2.079(15)
C4 H4A 0.9300
C5 C6 1.462(17)
C5 Fe1 2.059(13)
C5 H5A 0.9300
C6 Fe1 2.043(12)
C6 H6A 0.9300
C7 C11 1.408(16)
C7 C8 1.443(15)
C7 N2 1.443(13)
C7 Fe1 1.979(12)
C8 C9 1.392(17)
C8 Fe1 2.006(12)
C8 H8A 0.9300
C9 C10 1.41(2)
C9 Fe1 2.076(12)
C9 H9A 0.9300
C10 C11 1.423(15)
C10 Fe1 2.070(13)
C10 H10A 0.9300
C11 Fe1 2.016(13)
C11 H11A 0.9300
C12 C17 1.427(18)
C12 N1 1.470(13)
C12 C13 1.599(16)
C12 H12A 0.9800
C13 C18 1.506(19)
C13 C14 1.555(17)
C13 H13A 0.9800
C14 C15 1.58(2)
C14 H14B 0.9700
C14 H14A 0.9700
C15 C16 1.47(2)
C15 C21 1.52(2)
C15 H15A 0.9800
C16 C17 1.588(17)
C16 H16B 0.9700
C16 H16A 0.9700
C17 C20 1.65(2)
C17 H17A 0.9800
C18 C19 1.53(2)
C18 H18B 0.9700
C18 H18A 0.9700
C19 C20 1.46(2)
C19 C21 1.59(2)
C19 H19A 0.9800
C20 H20A 0.9700
C20 H20B 0.9700
C21 H21A 0.9700
C21 H21B 0.9700
C22 N2 1.510(15)
C22 C23 1.580(19)
C22 H22A 0.9700
C22 H22B 0.9700
C23 C25 1.42(2)
C23 C24 1.46(2)
C23 C26 1.59(2)
C24 H24A 0.9600
C24 H24B 0.9600
C24 H24C 0.9600
C25 H25A 0.9600
C25 H25B 0.9600
C25 H25C 0.9600
C26 H26C 0.9600
C26 H26B 0.9600
C26 H26A 0.9600
C27 C28 1.37(2)
C27 C34 1.506(19)
C27 Rh1 2.180(10)
C27 H27A 0.9300
C28 C29 1.51(2)
C28 Rh1 2.196(12)
C28 H28A 0.9300
C29 C30 1.55(2)
C29 H29A 0.9700
C29 H29B 0.9700
C30 C31 1.530(19)
C30 H30A 0.9700
C30 H30B 0.9700
C31 C32 1.402(19)
C31 Rh1 2.171(12)
C31 H31A 0.9300
C32 C33 1.555(16)
C32 Rh1 2.116(10)
C32 H32A 0.9300
C33 C34 1.54(2)
C33 H33A 0.9700
C33 H33B 0.9700
C34 H34A 0.9700
C34 H34B 0.9700
C35 N4 1.344(15)
C35 N3 1.367(14)
C35 Rh2 2.120(10)
C36 C40 1.382(16)
C36 C37 1.434(14)
C36 N4 1.448(13)
C36 Fe2 1.971(10)
C37 C38 1.432(16)
C37 Fe2 2.041(11)
C37 H37A 0.9300
C38 C39 1.401(17)
C38 Fe2 2.043(12)
C38 H38A 0.9300
C39 C40 1.410(16)
C39 Fe2 2.061(12)
C39 H39A 0.9300
C40 Fe2 2.014(12)
C40 H40A 0.9300
C41 C45 1.422(15)
C41 C42 1.444(13)
C41 N3 1.454(12)
C41 Fe2 1.947(11)
C42 C43 1.448(17)
C42 Fe2 2.023(12)
C42 H42A 0.9300
C43 C44 1.41(2)
C43 Fe2 2.045(13)
C43 H43A 0.9300
C44 C45 1.402(15)
C44 Fe2 2.055(13)
C44 H44A 0.9300
C45 Fe2 2.021(12)
C45 H45A 0.9300
C46 C51 1.35(4)
C46 N4 1.50(3)
C46 C47 1.52(4)
C46 H46A 0.9800
C47 C48 1.47(4)
C47 C52 1.56(3)
C47 H47A 0.9800
C48 C49 1.55(5)
C48 H48A 0.9700
C48 H48B 0.9700
C49 C50 1.51(4)
C49 C55 1.54(3)
C49 H49A 0.9800
C50 C51 1.65(4)
C50 H50A 0.9700
C50 H50B 0.9700
C51 C54 1.60(3)
C51 H51A 0.9800
C52 C53 1.55(4)
C52 H52A 0.9700
C52 H52B 0.9700
C53 C55 1.54(5)
C53 C54 1.60(4)
C53 H53A 0.9800
C54 H54A 0.9700
C54 H54B 0.9700
C55 H55B 0.9700
C55 H55A 0.9700
C56 N3 1.64(3)
C56 C57 1.65(3)
C56 H56B 0.9700
C56 H56A 0.9700
C57 C59 1.53(4)
C57 C60 1.53(4)
C57 C58 1.54(4)
C58 H58A 0.9600
C58 H58B 0.9600
C58 H58C 0.9600
C59 H59A 0.9600
C59 H59B 0.9600
C59 H59C 0.9600
C60 H60C 0.9600
C60 H60B 0.9600
C60 H60A 0.9600
C71 N3 1.34(2)
C71 C76 1.52(3)
C71 C72 1.59(3)
C71 H71A 0.9800
C72 C80 1.52(4)
C72 C73 1.55(4)
C72 H72A 0.9800
C73 C74 1.51(4)
C73 H73A 0.9700
C73 H73B 0.9700
C74 C75 1.50(4)
C74 C79 1.59(4)
C74 H74A 0.9800
C75 C76 1.54(4)
C75 H75A 0.9700
C75 H75B 0.9700
C76 C77 1.60(4)
C76 H76A 0.9800
C77 C78 1.53(4)
C77 H77A 0.9700
C77 H77B 0.9700
C78 C80 1.54(4)
C78 C79 1.55(4)
C78 H78A 0.9800
C79 H79A 0.9700
C79 H79B 0.9700
C80 H80B 0.9700
C80 H80A 0.9700
N4 C90A 1.541(18)
Cl1 Rh1 2.396(3)
Cl2 Rh2 2.386(3)
Rh2 C105 2.07(4)
Rh2 C104 2.13(3)
Rh2 C100 2.18(2)
Rh2 C86 2.20(3)
Rh2 C82 2.20(3)
Rh2 C85 2.21(4)
Rh2 C101 2.26(3)
Rh2 C81 2.26(2)
C81 C88 1.45(5)
C81 C82 1.77(4)
C81 H81A 0.9300
C82 C83 1.61(4)
C82 H82A 0.9300
C83 C84 1.42(4)
C83 H83B 0.9700
C83 H83A 0.9700
C84 C85 1.57(4)
C84 H84B 0.9700
C84 H84A 0.9700
C85 C86 1.39(4)
C85 H85A 0.9300
C86 C87 1.52(3)
C86 H86A 0.9300
C87 C88 1.43(4)
C87 H87A 0.9700
C87 H87B 0.9700
C88 H88A 0.9700
C88 H88B 0.9700
C100 C101 1.03(3)
C100 C107 1.47(5)
C100 H100 0.9300
C101 C102 1.548(19)
C101 H101 0.9300
C102 C103 1.37(4)
C102 H102 0.9700
C102 H103 0.9700
C103 C104 1.55(4)
C103 H104 0.9700
C103 H105 0.9700
C104 C105 1.36(5)
C104 H106 0.9300
C105 C106 1.55(4)
C105 H107 0.9300
C106 C107 1.51(5)
C106 H108 0.9700
C106 H109 0.9700
C107 H110 0.9700
C107 H111 0.9700
C90A C91A 1.67(4)
C90A H90A 0.9700
C90A H90B 0.9700
C91A C93A 1.45(5)
C91A C94A 1.53(4)
C91A C92A 1.58(5)
C92A H92A 0.9600
C92A H92B 0.9600
C92A H92C 0.9600
C93A H93A 0.9600
C93A H93B 0.9600
C93A H93C 0.9600
C94A H94A 0.9600
C94A H94B 0.9600
C94A H94C 0.9600

loop_
_platon_squeeze_void_nr
_platon_squeeze_void_average_x
_platon_squeeze_void_average_y
_platon_squeeze_void_average_z
_platon_squeeze_void_volume
_platon_squeeze_void_count_electrons
_platon_squeeze_void_content
1 0.057 0.234 0.004 16 2 ' '
2 0.500 0.500 0.500 34 5 ' '
3 0.942 0.766 -0.004 16 2 ' '
